data_7150854
loop_
_publ_author_name
'Basavaiah, Deevi'
'Reddy, Raju Jannapu'

_publ_section_title
;
 Simple and facile synthesis of tetralone-spiro-glutarimides and
 spiro-bisglutarimides from Baylis--Hillman acetates
;
_journal_issue 6
_journal_name_full 'Organic &amp;  Biomolecular Chemistry'
_journal_page_first 1034
_journal_page_last 1039
_journal_paper_doi 10.1039/b717843c
_journal_volume 6
_journal_year 2008
_chemical_formula_moiety 'C28 H19 Cl2 N O3'
_chemical_formula_sum 'C28 H19 Cl2 N O3'
_chemical_formula_weight 488.34
_chemical_melting_point 187(2)
_chemical_name_common
;
2,5'-Di((E)-2-chlorobenzylidene)-(1,2,3,4-
tetrahydronaphthalen-1-one) 4-spiro-3'-(piperidine-2',6'-dione)
;
_chemical_name_systematic
;
2,5'-Di[(E)-2-chlorobenzylidene]-[1,2,3,4-tetrahydronaphthalen-1-one]
4-spiro-3'-[piperidine-2',6'-dione]
;
_space_group_IT_number 2
_symmetry_cell_setting triclinic
_symmetry_space_group_name_Hall '-P 1'
_symmetry_space_group_name_H-M 'P -1'
_atom_sites_solution_hydrogens geom
_atom_sites_solution_primary direct
_atom_sites_solution_secondary difmap
_audit_creation_method SHELXL-97
_cell_angle_alpha 79.220(1)
_cell_angle_beta 75.225(1)
_cell_angle_gamma 72.025(1)
_cell_formula_units_Z 2
_cell_length_a 9.0278(7)
_cell_length_b 10.5146(9)
_cell_length_c 13.4184(11)
_cell_measurement_temperature 298
_cell_volume 1163.34(16)
_computing_cell_refinement 'Bruker SMART'
_computing_data_collection 'Bruker SMART'
_computing_data_reduction 'Bruker SAINT'
_computing_molecular_graphics 'Ortep-3 for Windows/Platon'
_computing_publication_material 'Bruker SHELXTL'
_computing_structure_refinement 'SHELXL-97 (Sheldrick, 1997)'
_computing_structure_solution 'SHELXS-97 (Sheldrick, 1990)'
_diffrn_ambient_temperature 298
_diffrn_measured_fraction_theta_full 0.997
_diffrn_measured_fraction_theta_max 0.997
_diffrn_measurement_device_type 'CCD area detector'
_diffrn_measurement_method 'phi and omega scans'
_diffrn_radiation_monochromator graphite
_diffrn_radiation_source 'fine-focus sealed tube'
_diffrn_radiation_type MoK\a
_diffrn_radiation_wavelength 0.71073
_diffrn_reflns_av_R_equivalents 0.0353
_diffrn_reflns_av_sigmaI/netI 0.0364
_diffrn_reflns_limit_h_max 10
_diffrn_reflns_limit_h_min -10
_diffrn_reflns_limit_k_max 12
_diffrn_reflns_limit_k_min -12
_diffrn_reflns_limit_l_max 15
_diffrn_reflns_limit_l_min -15
_diffrn_reflns_number 11260
_diffrn_reflns_theta_full 25.00
_diffrn_reflns_theta_max 25.00
_diffrn_reflns_theta_min 1.58
_exptl_absorpt_coefficient_mu 0.311
_exptl_absorpt_correction_T_max 0.9462
_exptl_absorpt_correction_T_min 0.8832
_exptl_absorpt_correction_type multi-scan
_exptl_absorpt_process_details 'SADABS-Bruker Nonius area detector scaling and absorption correction - V2.10'
_exptl_crystal_colour colorless
_exptl_crystal_density_diffrn 1.394
_exptl_crystal_density_method 'not measured'
_exptl_crystal_description plate
_exptl_crystal_F_000 504
_exptl_crystal_size_max 0.41
_exptl_crystal_size_mid 0.22
_exptl_crystal_size_min 0.18
_refine_diff_density_max 0.241
_refine_diff_density_min -0.260
_refine_diff_density_rms 0.039
_refine_ls_extinction_method none
_refine_ls_goodness_of_fit_ref 0.997
_refine_ls_hydrogen_treatment mixed
_refine_ls_matrix_type full
_refine_ls_number_parameters 311
_refine_ls_number_reflns 4080
_refine_ls_number_restraints 0
_refine_ls_restrained_S_all 0.997
_refine_ls_R_factor_all 0.0557
_refine_ls_R_factor_gt 0.0412
_refine_ls_shift/su_max 0.000
_refine_ls_shift/su_mean 0.000
_refine_ls_structure_factor_coef Fsqd
_refine_ls_weighting_details 'calc w=1/[\s^2^(Fo^2^)+(0.0587P)^2^+0.0000P] where P=(Fo^2^+2Fc^2^)/3'
_refine_ls_weighting_scheme calc
_refine_ls_wR_factor_gt 0.1006
_refine_ls_wR_factor_ref 0.1064
_reflns_number_gt 3093
_reflns_number_total 4080
_reflns_threshold_expression >2sigma(I)
_cod_data_source_file b717843c.txt
_cod_data_source_block 3f
_cod_depositor_comments
;
The following automatic conversions were performed:
'_symmetry_cell_setting' value 'Triclinic' changed to 'triclinic'
according to '/home/saulius/struct/CIF-dictionaries/cif_core.dic'
dictionary named 'cif_core.dic' version 2.4.1 from 2010-06-29.

Automatic conversion script
Id: cif_fix_enum 1527 2010-12-29 10:47:43Z saulius 
;
_cod_database_code 7150854

loop_
_symmetry_equiv_pos_as_xyz
'x, y, z'
'-x, -y, -z'

loop_
_atom_site_label
_atom_site_type_symbol
_atom_site_fract_x
_atom_site_fract_y
_atom_site_fract_z
_atom_site_U_iso_or_equiv
_atom_site_adp_type
_atom_site_occupancy
_atom_site_symmetry_multiplicity
_atom_site_calc_flag
_atom_site_refinement_flags
_atom_site_disorder_assembly
_atom_site_disorder_group
Cl1 Cl 0.26803(7) 0.48473(6) 0.41912(5) 0.0687(2) Uani 1 1 d . . .
Cl2 Cl 0.59546(9) 0.14210(7) 0.46767(5) 0.0832(2) Uani 1 1 d . . .
O1 O 0.57179(19) -0.20808(14) 0.27794(12) 0.0674(5) Uani 1 1 d . . .
O2 O 0.02771(16) 0.51071(11) 0.12057(10) 0.0469(3) Uani 1 1 d . . .
O3 O 0.22964(17) 0.14028(13) -0.04205(10) 0.0553(4) Uani 1 1 d . . .
N1 N 0.11859(19) 0.31781(15) 0.04740(12) 0.0402(4) Uani 1 1 d . . .
H1N H 0.093(2) 0.3625(17) -0.0045(14) 0.036(5) Uiso 1 1 d . . .
C1 C 0.2560(2) -0.04509(17) 0.14024(13) 0.0357(4) Uani 1 1 d . . .
C2 C 0.1390(2) -0.07946(19) 0.10894(15) 0.0463(5) Uani 1 1 d . . .
H2 H 0.0575 -0.0120 0.0846 0.056 Uiso 1 1 calc R . .
C3 C 0.1427(3) -0.2125(2) 0.11372(16) 0.0565(6) Uani 1 1 d . . .
H3 H 0.0643 -0.2341 0.0921 0.068 Uiso 1 1 calc R . .
C4 C 0.2614(3) -0.3131(2) 0.15019(17) 0.0588(6) Uani 1 1 d . . .
H4 H 0.2655 -0.4028 0.1512 0.071 Uiso 1 1 calc R . .
C5 C 0.3734(3) -0.28134(18) 0.18505(16) 0.0525(5) Uani 1 1 d . . .
H5 H 0.4517 -0.3498 0.2117 0.063 Uiso 1 1 calc R . .
C6 C 0.3720(2) -0.14741(17) 0.18123(14) 0.0385(4) Uani 1 1 d . . .
C7 C 0.4897(2) -0.11841(18) 0.22748(14) 0.0434(5) Uani 1 1 d . . .
C8 C 0.5010(2) 0.02241(17) 0.21088(14) 0.0386(4) Uani 1 1 d . . .
C9 C 0.4187(2) 0.11604(17) 0.13001(14) 0.0377(4) Uani 1 1 d . . .
H9A H 0.4832 0.0977 0.0617 0.045 Uiso 1 1 calc R . .
H9B H 0.4097 0.2081 0.1380 0.045 Uiso 1 1 calc R . .
C10 C 0.2504(2) 0.10169(16) 0.13743(13) 0.0337(4) Uani 1 1 d . . .
C11 C 0.1338(2) 0.15729(16) 0.23507(13) 0.0346(4) Uani 1 1 d . . .
H11A H 0.0337 0.1367 0.2422 0.042 Uiso 1 1 calc R . .
H11B H 0.1771 0.1124 0.2956 0.042 Uiso 1 1 calc R . .
C12 C 0.1026(2) 0.30648(16) 0.23191(13) 0.0329(4) Uani 1 1 d . . .
C13 C 0.0802(2) 0.38809(17) 0.13185(13) 0.0356(4) Uani 1 1 d . . .
C14 C 0.1986(2) 0.18396(17) 0.03995(14) 0.0374(4) Uani 1 1 d . . .
C15 C 0.0904(2) 0.37192(17) 0.31130(13) 0.0381(4) Uani 1 1 d . . .
H15 H 0.0772 0.4643 0.2964 0.046 Uiso 1 1 calc R . .
C16 C 0.0955(2) 0.31478(18) 0.41893(13) 0.0407(5) Uani 1 1 d . . .
C17 C 0.1713(2) 0.3616(2) 0.47700(15) 0.0495(5) Uani 1 1 d . . .
C18 C 0.1737(3) 0.3121(3) 0.57888(19) 0.0724(8) Uani 1 1 d . . .
H18 H 0.2275 0.3437 0.6152 0.087 Uiso 1 1 calc R . .
C19 C 0.0969(4) 0.2165(3) 0.62691(19) 0.0849(9) Uani 1 1 d . . .
H19 H 0.0986 0.1829 0.6960 0.102 Uiso 1 1 calc R . .
C20 C 0.0169(3) 0.1697(2) 0.57310(19) 0.0771(8) Uani 1 1 d . . .
H20 H -0.0371 0.1060 0.6063 0.093 Uiso 1 1 calc R . .
C21 C 0.0171(3) 0.2174(2) 0.46996(15) 0.0545(5) Uani 1 1 d . . .
H21 H -0.0356 0.1843 0.4339 0.065 Uiso 1 1 calc R . .
C22 C 0.5850(2) 0.05347(19) 0.26719(15) 0.0452(5) Uani 1 1 d . . .
H22 H 0.6223 -0.0137 0.3179 0.054 Uiso 1 1 calc R . .
C23 C 0.6257(2) 0.18021(19) 0.25890(16) 0.0474(5) Uani 1 1 d . . .
C24 C 0.6357(2) 0.2296(2) 0.34567(17) 0.0537(5) Uani 1 1 d . . .
C25 C 0.6726(2) 0.3496(2) 0.3383(2) 0.0672(7) Uani 1 1 d . . .
H25 H 0.6755 0.3815 0.3977 0.081 Uiso 1 1 calc R . .
C26 C 0.7050(3) 0.4211(2) 0.2432(2) 0.0715(7) Uani 1 1 d . . .
H26 H 0.7290 0.5023 0.2380 0.086 Uiso 1 1 calc R . .
C27 C 0.7024(3) 0.3739(2) 0.1559(2) 0.0719(7) Uani 1 1 d . . .
H27 H 0.7265 0.4224 0.0913 0.086 Uiso 1 1 calc R . .
C28 C 0.6641(2) 0.2548(2) 0.16264(18) 0.0596(6) Uani 1 1 d . . .
H28 H 0.6639 0.2234 0.1023 0.072 Uiso 1 1 calc R . .

loop_
_atom_site_aniso_label
_atom_site_aniso_U_11
_atom_site_aniso_U_22
_atom_site_aniso_U_33
_atom_site_aniso_U_23
_atom_site_aniso_U_13
_atom_site_aniso_U_12
Cl1 0.0596(4) 0.0799(4) 0.0772(4) -0.0295(3) -0.0237(3) -0.0146(3)
Cl2 0.0958(5) 0.1080(5) 0.0586(4) -0.0205(4) -0.0205(3) -0.0365(4)
O1 0.0806(11) 0.0479(9) 0.0835(11) 0.0109(8) -0.0540(9) -0.0129(8)
O2 0.0727(9) 0.0287(7) 0.0458(8) 0.0030(6) -0.0288(7) -0.0140(6)
O3 0.0748(10) 0.0536(8) 0.0326(8) -0.0093(6) -0.0170(7) -0.0035(7)
N1 0.0558(10) 0.0358(9) 0.0302(9) 0.0032(7) -0.0219(8) -0.0084(7)
C1 0.0419(10) 0.0354(10) 0.0312(10) -0.0051(8) -0.0100(8) -0.0102(8)
C2 0.0512(12) 0.0448(11) 0.0493(12) -0.0045(9) -0.0215(10) -0.0140(9)
C3 0.0697(15) 0.0573(13) 0.0574(14) -0.0066(11) -0.0253(11) -0.0291(12)
C4 0.0797(16) 0.0412(12) 0.0663(15) -0.0072(10) -0.0245(13) -0.0239(11)
C5 0.0627(13) 0.0339(11) 0.0596(14) 0.0003(9) -0.0219(11) -0.0077(10)
C6 0.0442(11) 0.0359(10) 0.0354(10) -0.0035(8) -0.0115(8) -0.0091(8)
C7 0.0462(11) 0.0427(11) 0.0408(11) -0.0008(9) -0.0173(9) -0.0071(9)
C8 0.0354(10) 0.0424(11) 0.0385(10) -0.0066(8) -0.0120(8) -0.0068(8)
C9 0.0395(10) 0.0367(10) 0.0373(10) -0.0050(8) -0.0083(8) -0.0104(8)
C10 0.0378(10) 0.0322(9) 0.0311(10) -0.0010(7) -0.0109(8) -0.0081(8)
C11 0.0393(10) 0.0322(9) 0.0325(10) 0.0000(7) -0.0103(8) -0.0100(8)
C12 0.0330(9) 0.0322(9) 0.0339(10) -0.0009(8) -0.0112(8) -0.0080(7)
C13 0.0407(10) 0.0336(10) 0.0382(11) -0.0003(8) -0.0174(8) -0.0131(8)
C14 0.0389(10) 0.0390(10) 0.0344(11) -0.0023(8) -0.0112(8) -0.0094(8)
C15 0.0413(10) 0.0341(10) 0.0385(11) -0.0017(8) -0.0134(8) -0.0073(8)
C16 0.0426(11) 0.0401(10) 0.0315(10) -0.0087(8) -0.0085(8) 0.0032(9)
C17 0.0442(11) 0.0557(12) 0.0408(12) -0.0169(10) -0.0152(9) 0.0087(10)
C18 0.0634(16) 0.0937(19) 0.0444(14) -0.0231(13) -0.0263(12) 0.0218(14)
C19 0.088(2) 0.095(2) 0.0345(14) -0.0045(14) -0.0149(14) 0.0267(17)
C20 0.0813(18) 0.0625(16) 0.0493(15) 0.0114(12) 0.0095(13) 0.0052(13)
C21 0.0621(14) 0.0498(12) 0.0400(12) -0.0030(10) -0.0039(10) -0.0055(10)
C22 0.0430(11) 0.0471(11) 0.0473(12) -0.0062(9) -0.0167(9) -0.0090(9)
C23 0.0341(10) 0.0512(12) 0.0598(14) -0.0121(10) -0.0169(9) -0.0070(9)
C24 0.0392(11) 0.0626(13) 0.0655(15) -0.0213(11) -0.0166(10) -0.0099(10)
C25 0.0424(13) 0.0716(16) 0.098(2) -0.0382(15) -0.0178(13) -0.0109(12)
C26 0.0441(13) 0.0612(15) 0.117(2) -0.0225(16) -0.0196(14) -0.0160(11)
C27 0.0519(14) 0.0718(16) 0.098(2) 0.0035(15) -0.0207(13) -0.0295(12)
C28 0.0503(13) 0.0701(15) 0.0663(15) -0.0041(12) -0.0184(11) -0.0251(12)

loop_
_atom_type_symbol
_atom_type_description
_atom_type_scat_dispersion_real
_atom_type_scat_dispersion_imag
_atom_type_scat_source
C C 0.0033 0.0000 'International Tables Vol C Tables 4.2.6.8 and 6.1.1.4'
H H 0.0000 0.0000 'International Tables Vol C Tables 4.2.6.8 and 6.1.1.4'
Cl Cl 0.1484 0.0000 'International Tables Vol C Tables 4.2.6.8 and 6.1.1.4'
N N 0.0061 0.0000 'International Tables Vol C Tables 4.2.6.8 and 6.1.1.4'
O O 0.0106 0.0000 'International Tables Vol C Tables 4.2.6.8 and 6.1.1.4'

loop_
_geom_angle_atom_site_label_1
_geom_angle_atom_site_label_2
_geom_angle_atom_site_label_3
_geom_angle
_geom_angle_site_symmetry_1
_geom_angle_site_symmetry_3
_geom_angle_publ_flag
C14 N1 C13 128.45(15) . . ?
C14 N1 H1N 116.8(13) . . ?
C13 N1 H1N 114.8(13) . . ?
C6 C1 C2 118.60(16) . . ?
C6 C1 C10 120.37(15) . . ?
C2 C1 C10 120.88(15) . . ?
C3 C2 C1 120.68(18) . . ?
C3 C2 H2 119.7 . . ?
C1 C2 H2 119.7 . . ?
C4 C3 C2 120.35(19) . . ?
C4 C3 H3 119.8 . . ?
C2 C3 H3 119.8 . . ?
C5 C4 C3 119.82(19) . . ?
C5 C4 H4 120.1 . . ?
C3 C4 H4 120.1 . . ?
C4 C5 C6 120.89(18) . . ?
C4 C5 H5 119.6 . . ?
C6 C5 H5 119.6 . . ?
C1 C6 C5 119.55(17) . . ?
C1 C6 C7 121.88(15) . . ?
C5 C6 C7 118.46(16) . . ?
O1 C7 C8 122.03(17) . . ?
O1 C7 C6 120.17(17) . . ?
C8 C7 C6 117.79(15) . . ?
C22 C8 C7 117.60(16) . . ?
C22 C8 C9 126.16(17) . . ?
C7 C8 C9 116.23(15) . . ?
C8 C9 C10 112.63(14) . . ?
C8 C9 H9A 109.1 . . ?
C10 C9 H9A 109.1 . . ?
C8 C9 H9B 109.1 . . ?
C10 C9 H9B 109.1 . . ?
H9A C9 H9B 107.8 . . ?
C1 C10 C14 110.46(14) . . ?
C1 C10 C11 109.01(14) . . ?
C14 C10 C11 110.41(14) . . ?
C1 C10 C9 110.80(14) . . ?
C14 C10 C9 105.10(14) . . ?
C11 C10 C9 111.04(14) . . ?
C12 C11 C10 112.79(14) . . ?
C12 C11 H11A 109.0 . . ?
C10 C11 H11A 109.0 . . ?
C12 C11 H11B 109.0 . . ?
C10 C11 H11B 109.0 . . ?
H11A C11 H11B 107.8 . . ?
C15 C12 C13 117.41(15) . . ?
C15 C12 C11 126.17(15) . . ?
C13 C12 C11 116.41(14) . . ?
O2 C13 N1 119.39(15) . . ?
O2 C13 C12 124.43(16) . . ?
N1 C13 C12 116.16(15) . . ?
O3 C14 N1 119.70(16) . . ?
O3 C14 C10 123.93(16) . . ?
N1 C14 C10 116.28(15) . . ?
C12 C15 C16 127.40(16) . . ?
C12 C15 H15 116.3 . . ?
C16 C15 H15 116.3 . . ?
C17 C16 C21 117.01(18) . . ?
C17 C16 C15 120.94(18) . . ?
C21 C16 C15 121.94(17) . . ?
C18 C17 C16 121.9(2) . . ?
C18 C17 Cl1 118.59(19) . . ?
C16 C17 Cl1 119.47(15) . . ?
C19 C18 C17 119.9(3) . . ?
C19 C18 H18 120.0 . . ?
C17 C18 H18 120.0 . . ?
C18 C19 C20 120.1(2) . . ?
C18 C19 H19 120.0 . . ?
C20 C19 H19 120.0 . . ?
C19 C20 C21 120.0(3) . . ?
C19 C20 H20 120.0 . . ?
C21 C20 H20 120.0 . . ?
C20 C21 C16 121.0(2) . . ?
C20 C21 H21 119.5 . . ?
C16 C21 H21 119.5 . . ?
C8 C22 C23 128.05(18) . . ?
C8 C22 H22 116.0 . . ?
C23 C22 H22 116.0 . . ?
C24 C23 C28 116.44(19) . . ?
C24 C23 C22 121.82(19) . . ?
C28 C23 C22 121.67(19) . . ?
C25 C24 C23 122.0(2) . . ?
C25 C24 Cl2 118.14(18) . . ?
C23 C24 Cl2 119.85(16) . . ?
C26 C25 C24 119.6(2) . . ?
C26 C25 H25 120.2 . . ?
C24 C25 H25 120.2 . . ?
C27 C26 C25 120.3(2) . . ?
C27 C26 H26 119.8 . . ?
C25 C26 H26 119.8 . . ?
C26 C27 C28 120.5(3) . . ?
C26 C27 H27 119.8 . . ?
C28 C27 H27 119.8 . . ?
C27 C28 C23 121.1(2) . . ?
C27 C28 H28 119.4 . . ?
C23 C28 H28 119.4 . . ?

loop_
_geom_bond_atom_site_label_1
_geom_bond_atom_site_label_2
_geom_bond_distance
_geom_bond_site_symmetry_2
_geom_bond_publ_flag
Cl1 C17 1.738(2) . ?
Cl2 C24 1.731(2) . ?
O1 C7 1.218(2) . ?
O2 C13 1.2232(19) . ?
O3 C14 1.205(2) . ?
N1 C14 1.379(2) . ?
N1 C13 1.380(2) . ?
N1 H1N 0.808(17) . ?
C1 C6 1.390(2) . ?
C1 C2 1.394(2) . ?
C1 C10 1.522(2) . ?
C2 C3 1.378(3) . ?
C2 H2 0.9300 . ?
C3 C4 1.372(3) . ?
C3 H3 0.9300 . ?
C4 C5 1.365(3) . ?
C4 H4 0.9300 . ?
C5 C6 1.396(2) . ?
C5 H5 0.9300 . ?
C6 C7 1.488(2) . ?
C7 C8 1.487(2) . ?
C8 C22 1.338(2) . ?
C8 C9 1.503(2) . ?
C9 C10 1.549(2) . ?
C9 H9A 0.9700 . ?
C9 H9B 0.9700 . ?
C10 C14 1.522(2) . ?
C10 C11 1.539(2) . ?
C11 C12 1.500(2) . ?
C11 H11A 0.9700 . ?
C11 H11B 0.9700 . ?
C12 C15 1.337(2) . ?
C12 C13 1.477(2) . ?
C15 C16 1.463(2) . ?
C15 H15 0.9300 . ?
C16 C17 1.393(3) . ?
C16 C21 1.398(3) . ?
C17 C18 1.372(3) . ?
C18 C19 1.366(4) . ?
C18 H18 0.9300 . ?
C19 C20 1.379(4) . ?
C19 H19 0.9300 . ?
C20 C21 1.381(3) . ?
C20 H20 0.9300 . ?
C21 H21 0.9300 . ?
C22 C23 1.466(3) . ?
C22 H22 0.9300 . ?
C23 C24 1.394(3) . ?
C23 C28 1.401(3) . ?
C24 C25 1.382(3) . ?
C25 C26 1.366(3) . ?
C25 H25 0.9300 . ?
C26 C27 1.363(3) . ?
C26 H26 0.9300 . ?
C27 C28 1.381(3) . ?
C27 H27 0.9300 . ?
C28 H28 0.9300 . ?
